data_7250775
loop_
_publ_author_name
'Geng, Shuai'
'He, Yu-Ou'
'Han, Wang-Kang'
'Gu, Zhi-Guo'

_publ_section_title
;
 \p-Stacked organic frameworks with captured ammonia for benzamide
 synthesis
;
_journal_issue 36
_journal_name_full CrystEngComm
_journal_page_first 6074
_journal_page_last 6078
_journal_paper_doi 10.1039/D5CE00604J
_journal_volume 27
_journal_year 2025
_chemical_absolute_configuration ad
_chemical_formula_moiety 'C14 H16 N2'
_chemical_formula_sum 'C14 H16 N2'
_chemical_formula_weight 212.29
_space_group_crystal_system orthorhombic
_space_group_IT_number 46
_space_group_name_Hall 'I 2 -2a'
_space_group_name_H-M_alt 'I m a 2'
_atom_sites_solution_hydrogens geom
_audit_update_record
;
2025-05-27 deposited with the CCDC.	2025-08-04 downloaded from the CCDC.
;
_cell_angle_alpha 90
_cell_angle_beta 90
_cell_angle_gamma 90
_cell_formula_units_Z 4
_cell_length_a 7.6005(10)
_cell_length_b 18.3331(17)
_cell_length_c 8.5191(11)
_cell_measurement_reflns_used 2323
_cell_measurement_temperature 298.(2)
_cell_measurement_theta_max 66.5786
_cell_measurement_theta_min 5.7269
_cell_volume 1187.1(2)
_computing_cell_refinement 'SAINT V8.40B (Bruker Nano, Inc., 2019)'
_computing_data_collection 'Bruker Instrument Service vV6.2.15'
_computing_data_reduction 'SAINT V8.40B (Bruker Nano, Inc., 2019)'
_computing_molecular_graphics 'shelXle (C.B. Huebschle, rev 994)'
_computing_structure_refinement 'SHELXL-2018/3 (Sheldrick, 2018)'
_computing_structure_solution 'SHELXT 2018/2 (Sheldrick, 2018)'
_diffrn_ambient_temperature 298.(2)
_diffrn_detector_area_resol_mean 7.3910
_diffrn_measured_fraction_theta_full 0.990
_diffrn_measured_fraction_theta_max 0.990
_diffrn_measurement_device_type 'Bruker APEX-II CCD'
_diffrn_measurement_method '\f and \w scans'
_diffrn_radiation_type Cuk\a
_diffrn_radiation_wavelength 1.54178
_diffrn_reflns_av_R_equivalents 0.0348
_diffrn_reflns_av_unetI/netI 0.0496
_diffrn_reflns_limit_h_max 9
_diffrn_reflns_limit_h_min -8
_diffrn_reflns_limit_k_max 21
_diffrn_reflns_limit_k_min -17
_diffrn_reflns_limit_l_max 10
_diffrn_reflns_limit_l_min -10
_diffrn_reflns_number 2469
_diffrn_reflns_theta_full 66.66
_diffrn_reflns_theta_max 66.66
_diffrn_reflns_theta_min 4.82
_diffrn_source_current 1.1
_diffrn_source_power 0.06
_diffrn_source_voltage 50
_exptl_absorpt_coefficient_mu 0.544
_exptl_absorpt_correction_T_max 0.7528
_exptl_absorpt_correction_T_min 0.6207
_exptl_absorpt_correction_type multi-scan
_exptl_absorpt_process_details
;
SADABS-2016/2 - Bruker AXS area detector scaling and absorption correction
;
_exptl_crystal_colour colourless
_exptl_crystal_density_diffrn 1.188
_exptl_crystal_density_method 'not measured'
_exptl_crystal_description block
_exptl_crystal_F_000 456
_exptl_crystal_size_max 0.25
_exptl_crystal_size_mid 0.02
_exptl_crystal_size_min 0.01
_refine_diff_density_max 0.144
_refine_diff_density_min -0.108
_refine_ls_abs_structure_details
;

Refined as an inversion twin.
;
_refine_ls_abs_structure_Flack 0.6(15)
_refine_ls_extinction_coef 0.016(2)
_refine_ls_extinction_method 'SHELXL-2018/3 (Sheldrick 2018)'
_refine_ls_goodness_of_fit_ref 1.058
_refine_ls_hydrogen_treatment constr
_refine_ls_matrix_type full
_refine_ls_number_parameters 93
_refine_ls_number_reflns 1039
_refine_ls_number_restraints 1
_refine_ls_restrained_S_all 1.058
_refine_ls_R_factor_all 0.0461
_refine_ls_R_factor_gt 0.0381
_refine_ls_shift/su_max 0.000
_refine_ls_shift/su_mean 0.000
_refine_ls_structure_factor_coef Fsqd
_refine_ls_weighting_details 'w=1/[\s^2^(Fo^2^)+(0.0494P)^2^+0.1006P] where P=(Fo^2^+2Fc^2^)/3'
_refine_ls_weighting_scheme calc
_refine_ls_wR_factor_gt 0.0967
_refine_ls_wR_factor_ref 0.1024
_reflns_Friedel_coverage 0.723
_reflns_Friedel_fraction_full 0.832
_reflns_Friedel_fraction_max 0.830
_reflns_number_gt 895
_reflns_number_total 1039
_reflns_threshold_expression 'I > 2\s(I)'
_cod_data_source_file d5ce00604j2.cif
_cod_data_source_block 20241031_HG
_cod_depositor_comments
;
The following automatic conversions were performed:

data item '_exptl_absorpt_correction_type' value 'Multi-Scan' was
changed to 'multi-scan' in accordance with the
/home/data/users/saulius/crontab/automatic-downloads/rss-feeds/RSC/lib/dictionaries/cif_core.dic
dictionary named 'cif_core.dic' version 2.4.2 last updated on
2011-04-26.

Automatic conversion script
Id: cif_fix_values 8170 2020-07-09 18:12:32Z antanas 

 Adding full bibliography for 7250772--7250775.cif.
;
_cod_database_code 7250775

loop_
_space_group_symop_operation_xyz
'x, y, z'
'-x, -y, z'
'x+1/2, -y, z'
'-x+1/2, y, z'
'x+1/2, y+1/2, z+1/2'
'-x+1/2, -y+1/2, z+1/2'
'x+1, -y+1/2, z+1/2'
'-x+1, y+1/2, z+1/2'

loop_
_atom_site_type_symbol
_atom_site_label
_atom_site_fract_x
_atom_site_fract_y
_atom_site_fract_z
_atom_site_U_iso_or_equiv
_atom_site_adp_type
_atom_site_calc_flag
_atom_site_refinement_flags_adp
_atom_site_refinement_flags_occupancy
_atom_site_refinement_flags_posn
_atom_site_occupancy
_atom_site_disorder_assembly
_atom_site_disorder_group
N N1 0.75 0.69455(15) 0.5418(6) 0.0714(11) Uani d T P S 1 . .
C C1 0.75 0.19942(16) 0.5645(4) 0.0492(10) Uani d T P S 1 . .
N N2 0.75 0.05378(14) 0.4618(5) 0.0672(11) Uani d T P S 1 . .
C C2 0.5956(4) 0.16230(12) 0.5367(4) 0.0589(8) Uani d . . . 1 . .
H H2 0.487803 0.185291 0.551857 0.071 Uiso calc U . R 1 . .
C C3 0.6016(4) 0.09081(13) 0.4863(4) 0.0665(9) Uani d . . . 1 . .
H H3 0.495467 0.066967 0.46835 0.08 Uiso calc U . R 1 . .
C C4 0.75 0.27782(14) 0.6202(5) 0.0588(10) Uani d T P S 1 . .
H H4A 0.853135 0.286106 0.684901 0.071 Uiso calc U P R 0.5 . .
H H4AB 0.646865 0.286106 0.684901 0.071 Uiso calc U P R 0.5 . .
C C5 0.75 0.33219(15) 0.4852(4) 0.0482(10) Uani d T P S 1 . .
H H5A 0.646794 0.324132 0.420469 0.058 Uiso calc U P R 0.5 . .
H H5AB 0.853206 0.324132 0.420469 0.058 Uiso calc U P R 0.5 . .
C C9 0.75 0.59980(19) 0.3485(5) 0.0641(12) Uani d T P S 1 . .
H H9 0.75 0.587969 0.242329 0.077 Uiso calc U P R 1 . .
C C8 0.75 0.54520(15) 0.4614(5) 0.0482(10) Uani d T P S 1 . .
C C7 0.75 0.46574(16) 0.4127(4) 0.0506(9) Uani d T P S 1 . .
H H7A 0.647165 0.457101 0.347863 0.061 Uiso calc U P R 0.5 . .
H H7AB 0.852835 0.457101 0.347863 0.061 Uiso calc U P R 0.5 . .
C C6 0.75 0.41072(16) 0.5437(4) 0.0490(9) Uani d T P S 1 . .
H H6A 0.646896 0.418473 0.608729 0.059 Uiso calc U P R 0.5 . .
H H6AB 0.853104 0.418473 0.608729 0.059 Uiso calc U P R 0.5 . .
C C10 0.75 0.67163(19) 0.3954(7) 0.0743(14) Uani d T P S 1 . .
H H10 0.75 0.706959 0.317085 0.089 Uiso calc U P R 1 . .
C C11 0.75 0.64197(18) 0.6489(6) 0.0703(13) Uani d T P S 1 . .
H H11 0.75 0.65586 0.753892 0.084 Uiso calc U P R 1 . .
C C12 0.75 0.56823(16) 0.6162(6) 0.0587(10) Uani d T P S 1 . .
H H12 0.75 0.534321 0.697435 0.07 Uiso calc U P R 1 . .

loop_
_atom_site_aniso_label
_atom_site_aniso_U_11
_atom_site_aniso_U_22
_atom_site_aniso_U_33
_atom_site_aniso_U_12
_atom_site_aniso_U_13
_atom_site_aniso_U_23
N1 0.076(2) 0.0353(15) 0.103(3) 0 0 -0.0022(19)
C1 0.075(3) 0.0349(16) 0.0378(19) 0 0 0.0021(14)
N2 0.096(3) 0.0378(15) 0.067(2) 0 0 -0.0008(18)
C2 0.0721(18) 0.0411(12) 0.0634(18) 0.0016(10) 0.0021(15) 0.0032(12)
C3 0.084(2) 0.0437(10) 0.072(2) -0.0109(11) -0.0075(18) 0.0010(14)
C4 0.091(3) 0.0341(14) 0.052(2) 0 0 -0.0028(16)
C5 0.059(2) 0.0361(15) 0.050(2) 0 0 -0.0037(15)
C9 0.078(3) 0.0456(17) 0.069(3) 0 0 0.0133(19)
C8 0.046(2) 0.0338(15) 0.065(2) 0 0 0.0029(17)
C7 0.062(2) 0.0373(15) 0.053(2) 0 0 0.0007(15)
C6 0.060(2) 0.0337(14) 0.054(2) 0 0 -0.0011(15)
C10 0.086(4) 0.0403(17) 0.097(4) 0 0 0.020(2)
C11 0.086(3) 0.0436(16) 0.081(3) 0 0 -0.010(2)
C12 0.074(3) 0.0367(14) 0.065(3) 0 0 -0.0026(18)

loop_
_atom_type_symbol
_atom_type_description
_atom_type_scat_dispersion_real
_atom_type_scat_dispersion_imag
_atom_type_scat_source
C C 0.0181 0.0091 'International Tables Vol C Tables 4.2.6.8 and 6.1.1.4'
H H 0.0000 0.0000 'International Tables Vol C Tables 4.2.6.8 and 6.1.1.4'
N N 0.0311 0.0180 'International Tables Vol C Tables 4.2.6.8 and 6.1.1.4'

loop_
_geom_angle_atom_site_label_1
_geom_angle_atom_site_label_2
_geom_angle_atom_site_label_3
_geom_angle_site_symmetry_1
_geom_angle_site_symmetry_3
_geom_angle
_geom_angle_publ_flag
C10 N1 C11 . . 114.8(3) ?
C2 C1 C2 . 4_655 116.9(3) ?
C2 C1 C4 . . 121.54(15) ?
C2 C1 C4 4_655 . 121.54(15) ?
C3 N2 C3 . 4_655 115.6(3) ?
C1 C2 C3 . . 119.6(3) ?
N2 C3 C2 . . 124.1(3) ?
C1 C4 C5 . . 112.6(4) ?
C4 C5 C6 . . 111.8(3) ?
C10 C9 C8 . . 119.3(5) ?
C12 C8 C9 . . 116.1(3) ?
C12 C8 C7 . . 123.6(3) ?
C9 C8 C7 . . 120.3(4) ?
C6 C7 C8 . . 116.2(3) ?
C7 C6 C5 . . 113.0(3) ?
N1 C10 C9 . . 125.5(4) ?
N1 C11 C12 . . 125.0(5) ?
C11 C12 C8 . . 119.4(4) ?

loop_
_geom_bond_atom_site_label_1
_geom_bond_atom_site_label_2
_geom_bond_site_symmetry_2
_geom_bond_distance
_geom_bond_publ_flag
N1 C10 . 1.316(7) ?
N1 C11 . 1.327(6) ?
C1 C2 . 1.377(3) ?
C1 C2 4_655 1.377(3) ?
C1 C4 . 1.514(4) ?
N2 C3 . 1.333(3) ?
N2 C3 4_655 1.333(3) ?
C2 C3 . 1.380(3) ?
C4 C5 . 1.522(5) ?
C5 C6 . 1.524(3) ?
C9 C10 . 1.376(6) ?
C9 C8 . 1.388(5) ?
C8 C12 . 1.385(7) ?
C8 C7 . 1.515(4) ?
C7 C6 . 1.505(5) ?
C11 C12 . 1.380(4) ?

loop_
_geom_torsion_atom_site_label_1
_geom_torsion_atom_site_label_2
_geom_torsion_atom_site_label_3
_geom_torsion_atom_site_label_4
_geom_torsion_site_symmetry_1
_geom_torsion_site_symmetry_2
_geom_torsion_site_symmetry_3
_geom_torsion_site_symmetry_4
_geom_torsion
_geom_torsion_publ_flag
C2 C1 C2 C3 4_655 . . . 1.2(5) ?
C4 C1 C2 C3 . . . . -179.9(3) ?
C3 N2 C3 C2 4_655 . . . -1.2(7) ?
C1 C2 C3 N2 . . . . 0.0(4) ?
C2 C1 C4 C5 . . . . -89.4(3) ?
C2 C1 C4 C5 4_655 . . . 89.4(3) ?
C1 C4 C5 C6 . . . . 180.0000(10) ?
C10 C9 C8 C12 . . . . 0.000(2) ?
C10 C9 C8 C7 . . . . 180.000(2) ?
C12 C8 C7 C6 . . . . 0.000(2) ?
C9 C8 C7 C6 . . . . 180.0000(10) ?
C8 C7 C6 C5 . . . . 180.0000(10) ?
C4 C5 C6 C7 . . . . 180.0000(10) ?
C11 N1 C10 C9 . . . . 0.000(3) ?
C8 C9 C10 N1 . . . . 0.000(3) ?
C10 N1 C11 C12 . . . . 0.000(3) ?
N1 C11 C12 C8 . . . . 0.000(3) ?
C9 C8 C12 C11 . . . . 0.000(2) ?
C7 C8 C12 C11 . . . . 180.000(2) ?
